data_7233391
loop_
_publ_author_name
'Audran, G\'erard'
'Bagryanskaya, Elena'
'Bagryanskaya, Irina'
'Edeleva, Mariya'
'Joly, Jean-Patrick'
'Marque, Sylvain R. A.'
'Iurchenkova, Anna'
'Kaletina, Polina'
'Cherkasov, Sergey'
'Hai, Tung To'
'Tretyakov, Evgeny'
'Zhivetyeva, Svetlana'

_publ_section_title
;
 How intramolecular coordination bonding (ICB) controls the homolysis of
 the C--ON bond in alkoxyamines
;
_journal_issue 44
_journal_name_full 'RSC Advances'
_journal_page_first 25776
_journal_paper_doi 10.1039/C9RA05334D
_journal_volume 9
_journal_year 2019
_chemical_formula_moiety 'C36 H53 F12 N2 O9 P Si Zn'
_chemical_formula_sum 'C36 H53 F12 N2 O9 P Si Zn'
_chemical_formula_weight 1010.23
_chemical_name_systematic
'Diethyl-(1-((1-((tert-butyldimethylsilyl)oxy)-2-methylpropan-2-yl) (1-(pyridin-2-yl)ethoxy)amino)-2,2-dimethylpropyl)phosphonate-k2NPy,OP=O- bis(1,1,1,5,5,5-hexafluoropentane-2,4-dionato-k2O,O')zinc(II)]'
_space_group_IT_number 2
_space_group_name_Hall '-P 1'
_space_group_name_H-M_alt 'P -1'
_symmetry_cell_setting triclinic
_symmetry_space_group_name_Hall '-P 1'
_symmetry_space_group_name_H-M 'P -1'
_atom_sites_solution_hydrogens geom
_atom_sites_solution_primary direct
_atom_sites_solution_secondary difmap
_audit_creation_method SHELXL-97
_audit_update_record
;
2019-03-22 deposited with the CCDC.    2019-08-02 downloaded from the CCDC.
;
_cell_angle_alpha 96.668(2)
_cell_angle_beta 94.471(2)
_cell_angle_gamma 100.497(2)
_cell_formula_units_Z 2
_cell_length_a 11.3993(6)
_cell_length_b 13.6801(8)
_cell_length_c 16.1856(9)
_cell_measurement_reflns_used 9843
_cell_measurement_temperature 296(2)
_cell_measurement_theta_max 26.25
_cell_measurement_theta_min 3.68
_cell_volume 2452.3(2)
_computing_cell_refinement 'Bruker SAINT'
_computing_data_collection 'Bruker APEX2'
_computing_data_reduction 'Bruker SAINT'
_computing_molecular_graphics 'Bruker SHELXTL'
_computing_publication_material 'Bruker SHELXTL'
_computing_structure_refinement 'SHELXL-97 (Sheldrick, 2008)'
_computing_structure_solution 'SHELXS-97 (Sheldrick, 2008)'
_diffrn_ambient_temperature 296(2)
_diffrn_measured_fraction_theta_full 0.998
_diffrn_measured_fraction_theta_max 0.998
_diffrn_measurement_device_type 'Bruker APEX-II CCD'
_diffrn_measurement_method '\f and \w scans'
_diffrn_radiation_monochromator graphite
_diffrn_radiation_source 'sealed tube'
_diffrn_radiation_type MoK\a
_diffrn_radiation_wavelength 0.71073
_diffrn_reflns_av_R_equivalents 0.0401
_diffrn_reflns_av_sigmaI/netI 0.0242
_diffrn_reflns_limit_h_max 14
_diffrn_reflns_limit_h_min -14
_diffrn_reflns_limit_k_max 17
_diffrn_reflns_limit_k_min -17
_diffrn_reflns_limit_l_max 21
_diffrn_reflns_limit_l_min -21
_diffrn_reflns_number 75434
_diffrn_reflns_theta_full 27.48
_diffrn_reflns_theta_max 27.48
_diffrn_reflns_theta_min 3.06
_diffrn_standards_number 0
_exptl_absorpt_coefficient_mu 0.651
_exptl_absorpt_correction_T_max 0.8621
_exptl_absorpt_correction_T_min 0.7919
_exptl_absorpt_correction_type multi-scan
_exptl_absorpt_process_details SADABS-2008/1
_exptl_crystal_colour colourless
_exptl_crystal_density_diffrn 1.368
_exptl_crystal_density_method 'not measured'
_exptl_crystal_description prism
_exptl_crystal_F_000 1044
_exptl_crystal_size_max 0.35
_exptl_crystal_size_mid 0.30
_exptl_crystal_size_min 0.20
_refine_diff_density_max 0.597
_refine_diff_density_min -0.614
_refine_diff_density_rms 0.188
_refine_ls_extinction_method none
_refine_ls_goodness_of_fit_ref 1.052
_refine_ls_hydrogen_treatment constr
_refine_ls_matrix_type full
_refine_ls_number_parameters 676
_refine_ls_number_reflns 11207
_refine_ls_number_restraints 9
_refine_ls_restrained_S_all 1.054
_refine_ls_R_factor_all 0.0686
_refine_ls_R_factor_gt 0.0448
_refine_ls_shift/su_max 0.045
_refine_ls_shift/su_mean 0.006
_refine_ls_structure_factor_coef Fsqd
_refine_ls_weighting_details 'calc w=1/[\s^2^(Fo^2^)+(0.1103P)^2^+1.0907P] where P=(Fo^2^+2Fc^2^)/3'
_refine_ls_weighting_scheme calc
_refine_ls_wR_factor_gt 0.1255
_refine_ls_wR_factor_ref 0.1784
_reflns_number_gt 9026
_reflns_number_total 11207
_reflns_threshold_expression >2sigma(I)
_cod_data_source_file c9ra05334d2.cif
_cod_data_source_block 3_RSSR_am70
_cod_depositor_comments
;
The following automatic conversions were performed:

'_symmetry_cell_setting' value 'Triclinic' changed to 'triclinic'
according to
/home/data/users/saulius/crontab/automatic-downloads/rss-feeds/RSC/lib/dictionaries/cif_core.dic
dictionary named 'cif_core.dic' version 2.4.2 from 2011-04-26.

Automatic conversion script
Id: cif_fix_values 4973 2017-02-22 13:04:09Z antanas 
;
_cod_original_sg_symbol_H-M 'P-1   '
_cod_database_code 7233391

loop_
_symmetry_equiv_pos_as_xyz
'x, y, z'
'-x, -y, -z'

loop_
_atom_site_label
_atom_site_type_symbol
_atom_site_fract_x
_atom_site_fract_y
_atom_site_fract_z
_atom_site_U_iso_or_equiv
_atom_site_adp_type
_atom_site_occupancy
_atom_site_symmetry_multiplicity
_atom_site_calc_flag
_atom_site_refinement_flags
_atom_site_disorder_assembly
_atom_site_disorder_group
Zn1 Zn 0.71499(2) -0.05182(2) 0.688237(18) 0.04516(11) Uani 1 1 d . . .
P1 P 0.93139(5) 0.15481(5) 0.77832(4) 0.04190(15) Uani 1 1 d . . .
Si1 Si 1.21970(9) 0.46425(7) 0.76087(7) 0.0737(3) Uani 1 1 d . . .
N1 N 0.8078(2) 0.31017(16) 0.77597(15) 0.0514(5) Uani 1 1 d . . .
N2 N 0.67247(18) 0.03042(16) 0.58967(13) 0.0454(4) Uani 1 1 d . . .
O1 O 0.61180(19) -0.18747(15) 0.62246(15) 0.0626(5) Uani 1 1 d . . .
O2 O 0.86018(18) -0.10788(15) 0.63797(14) 0.0587(5) Uani 1 1 d . . .
O3 O 0.7463(2) -0.13545(16) 0.78651(14) 0.0630(5) Uani 1 1 d . . .
O4 O 0.56100(18) -0.03049(16) 0.74350(13) 0.0579(5) Uani 1 1 d . . .
O5 O 0.83887(16) 0.06533(13) 0.74674(12) 0.0500(4) Uani 1 1 d . . .
O6 O 1.02300(18) 0.13497(16) 0.84867(13) 0.0583(5) Uani 1 1 d . . .
O7 O 1.01226(17) 0.19052(15) 0.70995(12) 0.0534(4) Uani 1 1 d . A .
O8 O 0.78381(16) 0.24833(14) 0.69424(11) 0.0484(4) Uani 1 1 d . . .
O9 O 1.0810(2) 0.41145(17) 0.77256(16) 0.0691(6) Uani 1 1 d . . .
C1 C 0.6510(3) -0.2666(2) 0.6083(2) 0.0643(8) Uani 1 1 d . C .
C2 C 0.7679(3) -0.2798(2) 0.6082(2) 0.0705(8) Uani 1 1 d . . .
H2A H 0.7831 -0.3443 0.5971 0.085 Uiso 1 1 calc R . .
C3 C 0.8637(3) -0.1990(2) 0.6243(2) 0.0601(7) Uani 1 1 d . B .
C4 C 0.9902(4) -0.2222(3) 0.6277(3) 0.0900(12) Uani 1 1 d U . .
C5 C 0.5520(5) -0.3602(3) 0.5894(4) 0.1101(18) Uani 1 1 d . . .
C6 C 0.7550(5) 0.1285(4) 0.9123(3) 0.1078(17) Uani 1 1 d . . .
H6A H 0.8106 0.0850 0.9006 0.162 Uiso 1 1 calc R . .
H6B H 0.6892 0.1134 0.8691 0.162 Uiso 1 1 calc R . .
H6C H 0.7254 0.1187 0.9652 0.162 Uiso 1 1 calc R . .
C7 C 0.9145(5) 0.2584(5) 0.9882(2) 0.1142(18) Uani 1 1 d . . .
H7A H 0.9737 0.2180 0.9777 0.171 Uiso 1 1 calc R . .
H7B H 0.8793 0.2432 1.0383 0.171 Uiso 1 1 calc R . .
H7C H 0.9518 0.3281 0.9948 0.171 Uiso 1 1 calc R . .
C8 C 0.7742(4) 0.4498(3) 0.7003(4) 0.1022(16) Uani 1 1 d . . .
H8A H 0.8079 0.5154 0.6879 0.153 Uiso 1 1 calc R . .
H8B H 0.7026 0.4525 0.7272 0.153 Uiso 1 1 calc R . .
H8C H 0.7552 0.4041 0.6493 0.153 Uiso 1 1 calc R . .
C9 C 0.8886(4) 0.4847(3) 0.8417(3) 0.0908(12) Uani 1 1 d . . .
H9A H 0.9259 0.5505 0.8317 0.136 Uiso 1 1 calc R . .
H9B H 0.9404 0.4606 0.8810 0.136 Uiso 1 1 calc R . .
H9C H 0.8136 0.4878 0.8641 0.136 Uiso 1 1 calc R . .
C10 C 0.5179(3) -0.0739(3) 0.8015(2) 0.0635(7) Uani 1 1 d . D .
C11' C 0.5633(3) 0.2390(3) 0.6933(2) 0.0707(9) Uani 1 1 d . . .
H11A H 0.4888 0.1916 0.6856 0.106 Uiso 1 1 calc R . .
H11B H 0.5632 0.2843 0.6522 0.106 Uiso 1 1 calc R . .
H11C H 0.5726 0.2763 0.7483 0.106 Uiso 1 1 calc R . .
C11 C 0.3977(4) -0.0470(5) 0.8221(3) 0.1011(15) Uani 1 1 d U . .
C12 C 0.5643(3) -0.1393(3) 0.8473(2) 0.0795(10) Uani 1 1 d . . .
H12A H 0.5196 -0.1679 0.8871 0.095 Uiso 1 1 calc R D .
C13 C 0.6747(3) -0.1642(2) 0.8364(2) 0.0676(8) Uani 1 1 d . D .
C14 C 0.7168(6) -0.2381(5) 0.8912(4) 0.1120(17) Uani 1 1 d U . .
C15 C 0.9808(3) 0.4175(3) 0.7168(2) 0.0712(9) Uani 1 1 d . . .
H15A H 0.9693 0.3625 0.6715 0.085 Uiso 1 1 calc R . .
H15B H 0.9975 0.4797 0.6927 0.085 Uiso 1 1 calc R . .
C16 C 1.1029(17) 0.1170(16) 0.5972(12) 0.110(7) Uani 0.61(9) 1 d P A 1
H16A H 1.0912 0.0905 0.5390 0.165 Uiso 0.61(9) 1 calc PR A 1
H16B H 1.1196 0.0658 0.6297 0.165 Uiso 0.61(9) 1 calc PR A 1
H16C H 1.1692 0.1728 0.6068 0.165 Uiso 0.61(9) 1 calc PR A 1
C16' C 1.086(4) 0.112(2) 0.5932(17) 0.082(8) Uiso 0.39(9) 1 d P A 2
H16D H 1.0667 0.0870 0.5348 0.124 Uiso 0.39(9) 1 calc PR A 2
H16E H 1.0986 0.0576 0.6234 0.124 Uiso 0.39(9) 1 calc PR A 2
H16F H 1.1568 0.1629 0.6009 0.124 Uiso 0.39(9) 1 calc PR A 2
C17 C 0.9915(3) 0.1512(3) 0.6226(2) 0.0723(9) Uani 1 1 d . . .
H17A H 0.9736 0.2027 0.5899 0.087 Uiso 1 1 calc R A 1
H17B H 0.9239 0.0954 0.6131 0.087 Uiso 1 1 calc R A 1
C19 C 0.6662(3) -0.0187(2) 0.51200(18) 0.0569(6) Uani 1 1 d . . .
H19A H 0.6721 -0.0860 0.5061 0.068 Uiso 1 1 calc R . .
C20 C 0.6515(3) 0.0257(3) 0.44072(19) 0.0669(8) Uani 1 1 d . . .
H20A H 0.6470 -0.0111 0.3881 0.080 Uiso 1 1 calc R . .
C21 C 0.6437(3) 0.1251(3) 0.4488(2) 0.0723(9) Uani 1 1 d . . .
H21A H 0.6349 0.1574 0.4018 0.087 Uiso 1 1 calc R . .
C22 C 0.6491(3) 0.1760(3) 0.5274(2) 0.0640(7) Uani 1 1 d . . .
H22A H 0.6439 0.2435 0.5341 0.077 Uiso 1 1 calc R . .
C23 C 0.6623(2) 0.1273(2) 0.59748(17) 0.0472(5) Uani 1 1 d . . .
C24 C 0.6664(2) 0.1836(2) 0.68371(17) 0.0482(5) Uani 1 1 d . . .
H24A H 0.6642 0.1360 0.7246 0.058 Uiso 1 1 calc R . .
C25 C 0.8663(3) 0.4132(2) 0.7591(2) 0.0666(8) Uani 1 1 d . . .
C26 C 1.3162(3) 0.4203(3) 0.8420(3) 0.0858(11) Uani 1 1 d . . .
C27 C 1.3070(5) 0.3060(4) 0.8237(4) 0.1186(19) Uani 1 1 d . . .
H27A H 1.2252 0.2729 0.8241 0.178 Uiso 1 1 calc R . .
H27B H 1.3567 0.2842 0.8657 0.178 Uiso 1 1 calc R . .
H27C H 1.3333 0.2896 0.7698 0.178 Uiso 1 1 calc R . .
C28 C 1.2752(8) 0.4445(6) 0.9299(3) 0.149(3) Uani 1 1 d . . .
H28A H 1.2803 0.5156 0.9425 0.223 Uiso 1 1 calc R . .
H28B H 1.3262 0.4223 0.9709 0.223 Uiso 1 1 calc R . .
H28C H 1.1939 0.4107 0.9308 0.223 Uiso 1 1 calc R . .
C29 C 1.4496(4) 0.4691(5) 0.8408(5) 0.153(3) Uani 1 1 d . . .
H29A H 1.4589 0.5407 0.8518 0.229 Uiso 1 1 calc R . .
H29B H 1.4750 0.4509 0.7870 0.229 Uiso 1 1 calc R . .
H29C H 1.4976 0.4459 0.8830 0.229 Uiso 1 1 calc R . .
C30 C 1.2347(5) 0.6034(3) 0.7768(4) 0.1219(19) Uani 1 1 d . . .
H30A H 1.3154 0.6343 0.7701 0.183 Uiso 1 1 calc R . .
H30B H 1.2162 0.6246 0.8321 0.183 Uiso 1 1 calc R . .
H30C H 1.1801 0.6228 0.7364 0.183 Uiso 1 1 calc R . .
C31 C 1.2552(6) 0.4225(5) 0.6537(3) 0.134(2) Uani 1 1 d . . .
H31A H 1.3359 0.4532 0.6468 0.202 Uiso 1 1 calc R . .
H31B H 1.2007 0.4420 0.6132 0.202 Uiso 1 1 calc R . .
H31C H 1.2472 0.3509 0.6457 0.202 Uiso 1 1 calc R . .
C32 C 0.8803(2) 0.26121(19) 0.83304(16) 0.0478(5) Uani 1 1 d . . .
H32A H 0.9532 0.3112 0.8527 0.057 Uiso 1 1 calc R . .
C33 C 0.8178(3) 0.2364(2) 0.91516(18) 0.0625(7) Uani 1 1 d . . .
C34 C 1.0866(4) 0.0529(3) 0.8337(3) 0.0869(12) Uani 1 1 d . . .
H34A H 1.0651 0.0214 0.7763 0.104 Uiso 1 1 calc R . .
H34B H 1.1721 0.0800 0.8401 0.104 Uiso 1 1 calc R . .
C35 C 1.0635(7) -0.0188(5) 0.8858(5) 0.164(3) Uani 1 1 d . . .
H35A H 1.1084 -0.0704 0.8723 0.245 Uiso 1 1 calc R . .
H35B H 0.9794 -0.0475 0.8788 0.245 Uiso 1 1 calc R . .
H35C H 1.0864 0.0112 0.9427 0.245 Uiso 1 1 calc R . .
C36 C 0.7273(6) 0.3019(5) 0.9341(4) 0.137(3) Uani 1 1 d . . .
H36A H 0.6649 0.2897 0.8887 0.206 Uiso 1 1 calc R . .
H36B H 0.7663 0.3712 0.9412 0.206 Uiso 1 1 calc R . .
H36C H 0.6932 0.2865 0.9845 0.206 Uiso 1 1 calc R . .
F1 F 0.9972(7) -0.2992(9) 0.5717(10) 0.169(5) Uani 0.69(2) 1 d P B 1
F2 F 1.0156(12) -0.2494(17) 0.6978(9) 0.201(7) Uani 0.69(2) 1 d P B 1
F3 F 1.0695(7) -0.1510(5) 0.6136(13) 0.173(6) Uani 0.69(2) 1 d P B 1
F1' F 0.9919(16) -0.3153(14) 0.636(2) 0.149(12) Uani 0.31(2) 1 d P B 2
F2' F 1.0566(13) -0.180(2) 0.6956(12) 0.127(8) Uani 0.31(2) 1 d P B 2
F3' F 1.0441(19) -0.196(3) 0.5683(12) 0.155(10) Uani 0.31(2) 1 d PU B 2
F4 F 0.575(2) -0.4387(10) 0.6038(18) 0.143(9) Uani 0.43(2) 1 d P C 1
F5 F 0.4525(13) -0.3462(12) 0.6158(18) 0.154(11) Uani 0.43(2) 1 d P C 1
F6 F 0.5214(16) -0.3629(9) 0.4988(8) 0.126(5) Uani 0.43(2) 1 d P C 1
F4' F 0.519(3) -0.3801(16) 0.6691(11) 0.277(11) Uani 0.57(2) 1 d P C 2
F5' F 0.5970(19) -0.4440(10) 0.5693(15) 0.173(8) Uani 0.57(2) 1 d P C 2
F6' F 0.4639(15) -0.3585(7) 0.550(2) 0.195(12) Uani 0.57(2) 1 d P C 2
F7 F 0.3429(10) -0.1122(16) 0.8696(12) 0.149(6) Uani 0.54(3) 1 d P D 1
F8 F 0.3191(8) -0.0577(18) 0.7595(5) 0.131(5) Uani 0.54(3) 1 d P D 1
F9 F 0.4162(10) 0.0460(13) 0.857(2) 0.187(9) Uani 0.54(3) 1 d P D 1
F7' F 0.3134(11) -0.119(2) 0.7695(17) 0.198(10) Uani 0.46(3) 1 d PU D 2
F8' F 0.3757(18) 0.032(2) 0.7935(17) 0.156(9) Uani 0.46(3) 1 d P D 2
F9' F 0.376(2) -0.041(3) 0.8975(8) 0.172(10) Uani 0.46(3) 1 d P D 2
F10 F 0.6818(19) -0.3303(8) 0.8485(17) 0.207(11) Uani 0.54(3) 1 d P D 1
F11 F 0.660(3) -0.241(3) 0.9608(14) 0.227(12) Uani 0.54(3) 1 d P D 1
F12 F 0.8262(10) -0.2291(19) 0.9041(19) 0.181(11) Uani 0.54(3) 1 d P D 1
F10' F 0.767(4) -0.297(3) 0.8566(12) 0.214(15) Uani 0.46(3) 1 d PU D 2
F11' F 0.6251(15) -0.2872(12) 0.9239(13) 0.138(7) Uani 0.46(3) 1 d P D 2
F12' F 0.785(3) -0.1858(13) 0.9586(13) 0.173(9) Uani 0.46(3) 1 d P D 2

loop_
_atom_site_aniso_label
_atom_site_aniso_U_11
_atom_site_aniso_U_22
_atom_site_aniso_U_33
_atom_site_aniso_U_23
_atom_site_aniso_U_13
_atom_site_aniso_U_12
Zn1 0.04182(17) 0.04235(17) 0.05305(19) 0.00757(12) 0.00822(12) 0.01046(11)
P1 0.0412(3) 0.0411(3) 0.0454(3) 0.0030(2) 0.0036(2) 0.0153(2)
Si1 0.0699(6) 0.0567(5) 0.0866(7) 0.0044(4) 0.0103(5) -0.0067(4)
N1 0.0560(12) 0.0407(11) 0.0601(13) 0.0019(9) 0.0048(10) 0.0193(9)
N2 0.0371(10) 0.0514(11) 0.0480(11) 0.0061(9) 0.0057(8) 0.0090(8)
O1 0.0562(11) 0.0473(11) 0.0797(14) 0.0041(9) -0.0033(10) 0.0050(8)
O2 0.0536(10) 0.0478(10) 0.0766(13) 0.0032(9) 0.0166(9) 0.0135(8)
O3 0.0605(12) 0.0600(12) 0.0716(13) 0.0209(10) 0.0017(10) 0.0138(9)
O4 0.0502(10) 0.0677(12) 0.0629(12) 0.0207(9) 0.0182(9) 0.0175(9)
O5 0.0498(9) 0.0413(9) 0.0595(10) 0.0029(8) 0.0027(8) 0.0138(7)
O6 0.0577(11) 0.0620(12) 0.0579(11) 0.0038(9) -0.0053(9) 0.0262(9)
O7 0.0464(9) 0.0592(11) 0.0547(10) 0.0020(8) 0.0121(8) 0.0108(8)
O8 0.0456(9) 0.0487(9) 0.0527(10) 0.0084(8) 0.0035(7) 0.0136(7)
O9 0.0600(12) 0.0620(12) 0.0844(15) 0.0212(11) 0.0030(11) 0.0041(10)
C1 0.076(2) 0.0445(14) 0.0664(18) 0.0080(13) -0.0091(15) 0.0021(13)
C2 0.085(2) 0.0445(15) 0.083(2) 0.0023(14) 0.0011(17) 0.0202(15)
C3 0.0670(17) 0.0548(16) 0.0639(17) 0.0072(13) 0.0115(14) 0.0242(13)
C4 0.081(3) 0.081(3) 0.121(4) 0.012(2) 0.024(2) 0.044(2)
C5 0.099(4) 0.050(2) 0.165(5) 0.008(3) -0.031(4) -0.007(2)
C6 0.139(4) 0.100(3) 0.074(2) 0.003(2) 0.053(3) -0.016(3)
C7 0.115(4) 0.172(5) 0.049(2) 0.004(2) 0.003(2) 0.020(4)
C8 0.093(3) 0.061(2) 0.159(4) 0.044(2) -0.017(3) 0.0245(19)
C9 0.100(3) 0.0473(17) 0.120(3) -0.0120(19) 0.008(2) 0.0176(18)
C10 0.0513(15) 0.081(2) 0.0604(17) 0.0160(15) 0.0169(13) 0.0089(14)
C11' 0.0498(15) 0.073(2) 0.094(2) 0.0001(17) 0.0051(15) 0.0312(14)
C11 0.071(3) 0.161(5) 0.090(3) 0.046(3) 0.041(2) 0.037(3)
C12 0.074(2) 0.100(3) 0.070(2) 0.0394(19) 0.0186(17) 0.0073(19)
C13 0.072(2) 0.0622(18) 0.0666(18) 0.0256(15) -0.0045(15) 0.0018(15)
C14 0.115(4) 0.112(4) 0.119(4) 0.070(3) 0.002(3) 0.018(3)
C15 0.076(2) 0.0551(17) 0.080(2) 0.0246(15) -0.0017(17) 0.0013(15)
C16 0.087(8) 0.143(11) 0.101(7) -0.029(8) 0.051(7) 0.035(7)
C17 0.069(2) 0.097(3) 0.0534(16) 0.0055(16) 0.0192(15) 0.0205(18)
C19 0.0538(15) 0.0638(17) 0.0508(14) 0.0011(12) 0.0053(11) 0.0098(12)
C20 0.0578(17) 0.092(2) 0.0473(15) 0.0070(15) 0.0023(12) 0.0085(16)
C21 0.0665(19) 0.098(3) 0.0549(17) 0.0255(17) -0.0056(14) 0.0175(17)
C22 0.0627(17) 0.0690(19) 0.0648(18) 0.0199(15) -0.0048(14) 0.0222(14)
C23 0.0346(11) 0.0549(14) 0.0545(14) 0.0126(11) 0.0008(10) 0.0127(10)
C24 0.0401(12) 0.0503(13) 0.0581(14) 0.0096(11) 0.0063(10) 0.0173(10)
C25 0.0671(18) 0.0392(13) 0.094(2) 0.0131(14) -0.0010(16) 0.0139(12)
C26 0.063(2) 0.073(2) 0.114(3) -0.003(2) -0.001(2) 0.0089(17)
C27 0.080(3) 0.077(3) 0.199(6) 0.015(3) 0.010(3) 0.020(2)
C28 0.203(8) 0.169(6) 0.087(3) 0.007(4) -0.007(4) 0.083(6)
C29 0.068(3) 0.113(4) 0.259(9) 0.024(5) -0.018(4) -0.013(3)
C30 0.112(4) 0.058(2) 0.186(6) 0.023(3) -0.007(4) -0.005(2)
C31 0.133(5) 0.149(5) 0.097(3) -0.009(3) 0.044(3) -0.035(4)
C32 0.0522(14) 0.0426(12) 0.0495(13) 0.0001(10) 0.0057(11) 0.0151(10)
C33 0.076(2) 0.0655(18) 0.0491(15) -0.0009(13) 0.0161(14) 0.0233(15)
C34 0.092(3) 0.093(3) 0.093(3) 0.021(2) 0.006(2) 0.060(2)
C35 0.194(7) 0.153(6) 0.213(7) 0.113(6) 0.108(6) 0.121(6)
C36 0.180(6) 0.174(6) 0.109(4) 0.044(4) 0.083(4) 0.120(5)
F1 0.131(5) 0.124(7) 0.257(12) -0.049(7) 0.063(7) 0.064(5)
F2 0.119(8) 0.32(2) 0.216(11) 0.127(12) 0.016(7) 0.111(12)
F3 0.070(3) 0.103(4) 0.357(19) 0.023(6) 0.072(7) 0.030(3)
F1' 0.115(10) 0.090(9) 0.27(3) 0.069(14) 0.035(17) 0.068(8)
F2' 0.062(7) 0.199(19) 0.108(11) -0.035(11) -0.019(6) 0.042(9)
F3' 0.104(11) 0.28(3) 0.122(11) 0.082(13) 0.066(9) 0.098(15)
F4 0.135(10) 0.046(6) 0.24(2) 0.057(10) -0.072(12) -0.004(6)
F5 0.102(10) 0.106(8) 0.23(2) 0.016(9) 0.034(11) -0.046(6)
F6 0.131(10) 0.089(5) 0.123(8) -0.021(5) -0.058(6) -0.015(5)
F4' 0.30(2) 0.228(14) 0.227(14) 0.082(12) 0.005(15) -0.179(14)
F5' 0.163(10) 0.055(5) 0.267(17) -0.038(7) -0.078(11) 0.006(5)
F6' 0.123(11) 0.068(4) 0.36(3) 0.050(11) -0.135(15) -0.015(5)
F7 0.098(5) 0.228(14) 0.162(11) 0.101(9) 0.090(7) 0.054(7)
F8 0.071(4) 0.248(15) 0.093(5) 0.042(6) 0.020(3) 0.066(7)
F9 0.108(6) 0.190(11) 0.26(2) -0.061(13) 0.047(10) 0.071(6)
F7' 0.058(5) 0.217(17) 0.31(3) 0.044(13) -0.009(8) 0.010(7)
F8' 0.118(12) 0.210(18) 0.197(16) 0.093(14) 0.096(11) 0.105(13)
F9' 0.172(15) 0.31(3) 0.086(6) 0.065(11) 0.079(8) 0.144(18)
F10 0.185(12) 0.073(5) 0.35(3) 0.074(8) -0.076(15) 0.003(7)
F11 0.28(3) 0.33(3) 0.131(12) 0.153(15) 0.044(13) 0.14(2)
F12 0.113(6) 0.201(16) 0.23(2) 0.148(16) -0.072(10) -0.002(8)
F10' 0.35(4) 0.18(2) 0.180(14) 0.074(14) 0.024(17) 0.19(2)
F11' 0.148(9) 0.120(9) 0.149(13) 0.095(9) 0.001(10) -0.006(7)
F12' 0.215(18) 0.173(10) 0.114(10) 0.044(8) -0.091(11) 0.026(10)

loop_
_atom_type_symbol
_atom_type_description
_atom_type_scat_dispersion_real
_atom_type_scat_dispersion_imag
_atom_type_scat_source
C C 0.0033 0.0016 'International Tables Vol C Tables 4.2.6.8 and 6.1.1.4'
N N 0.0061 0.0033 'International Tables Vol C Tables 4.2.6.8 and 6.1.1.4'
O O 0.0106 0.0060 'International Tables Vol C Tables 4.2.6.8 and 6.1.1.4'
F F 0.0171 0.0103 'International Tables Vol C Tables 4.2.6.8 and 6.1.1.4'
Si Si 0.0817 0.0704 'International Tables Vol C Tables 4.2.6.8 and 6.1.1.4'
P P 0.1023 0.0942 'International Tables Vol C Tables 4.2.6.8 and 6.1.1.4'
Zn Zn 0.2839 1.4301 'International Tables Vol C Tables 4.2.6.8 and 6.1.1.4'
H H 0.0000 0.0000 'International Tables Vol C Tables 4.2.6.8 and 6.1.1.4'

loop_
_geom_angle_atom_site_label_1
_geom_angle_atom_site_label_2
_geom_angle_atom_site_label_3
_geom_angle
O5 Zn1 O4 102.28(8)
O5 Zn1 O3 90.06(8)
O4 Zn1 O3 85.63(8)
O5 Zn1 O1 169.57(8)
O4 Zn1 O1 87.34(9)
O3 Zn1 O1 86.65(9)
O5 Zn1 O2 86.59(8)
O4 Zn1 O2 166.82(8)
O3 Zn1 O2 84.62(9)
O1 Zn1 O2 83.25(8)
O5 Zn1 N2 92.07(8)
O4 Zn1 N2 91.42(8)
O3 Zn1 N2 176.67(8)
O1 Zn1 N2 91.69(8)
O2 Zn1 N2 98.05(8)
O5 P1 O7 112.71(11)
O5 P1 O6 112.68(11)
O7 P1 O6 103.46(12)
O5 P1 C32 116.71(12)
O7 P1 C32 110.03(12)
O6 P1 C32 99.78(12)
O9 Si1 C31 109.4(2)
O9 Si1 C30 109.3(2)
C31 Si1 C30 109.7(3)
O9 Si1 C26 105.36(17)
C31 Si1 C26 111.2(3)
C30 Si1 C26 111.7(2)
O8 N1 C32 108.62(17)
O8 N1 C25 105.4(2)
C32 N1 C25 115.8(2)
C23 N2 C19 117.9(2)
C23 N2 Zn1 126.56(17)
C19 N2 Zn1 115.27(19)
C1 O1 Zn1 123.9(2)
C3 O2 Zn1 123.8(2)
C13 O3 Zn1 126.6(2)
C10 O4 Zn1 126.6(2)
P1 O5 Zn1 172.38(13)
C34 O6 P1 119.9(2)
C17 O7 P1 125.0(2)
C24 O8 N1 112.04(19)
C15 O9 Si1 123.0(2)
O1 C1 C2 129.2(3)
O1 C1 C5 113.2(4)
C2 C1 C5 117.6(3)
C1 C2 C3 121.6(3)
C1 C2 H2A 119.2
C3 C2 H2A 119.2
O2 C3 C2 127.9(3)
O2 C3 C4 114.6(3)
C2 C3 C4 117.4(3)
F3' C4 F3 42.2(13)
F3' C4 F2 137.2(10)
F3 C4 F2 110.7(9)
F3' C4 F2' 107.5(13)
F3 C4 F2' 68.7(10)
F2 C4 F2' 45.1(10)
F3' C4 F1 67.4(14)
F3 C4 F1 105.6(7)
F2 C4 F1 105.2(8)
F2' C4 F1 132.6(9)
F3' C4 F1' 111.4(14)
F3 C4 F1' 132.7(9)
F2 C4 F1' 57.9(12)
F2' C4 F1' 98.4(15)
F1 C4 F1' 49.4(12)
F3' C4 C3 112.8(9)
F3 C4 C3 114.0(5)
F2 C4 C3 108.9(6)
F2' C4 C3 113.0(7)
F1 C4 C3 111.9(6)
F1' C4 C3 112.9(9)
F6' C5 F4 119.9(10)
F6' C5 F5 52.2(12)
F4 C5 F5 112.3(16)
F6' C5 F5' 113.8(13)
F4 C5 F5' 28(2)
F5 C5 F5' 132.6(11)
F6' C5 F4' 105.5(14)
F4 C5 F4' 70.0(15)
F5 C5 F4' 56.7(10)
F5' C5 F4' 97.6(13)
F6' C5 F6 47.7(14)
F4 C5 F6 110.0(15)
F5 C5 F6 99.6(11)
F5' C5 F6 86.4(10)
F4' C5 F6 150.6(9)
F6' C5 C1 120.6(6)
F4 C5 C1 118.3(10)
F5 C5 C1 112.9(7)
F5' C5 C1 111.8(9)
F4' C5 C1 104.0(7)
F6 C5 C1 101.4(7)
C33 C6 H6A 109.5
C33 C6 H6B 109.5
H6A C6 H6B 109.5
C33 C6 H6C 109.5
H6A C6 H6C 109.5
H6B C6 H6C 109.5
C33 C7 H7A 109.5
C33 C7 H7B 109.5
H7A C7 H7B 109.5
C33 C7 H7C 109.5
H7A C7 H7C 109.5
H7B C7 H7C 109.5
C25 C8 H8A 109.5
C25 C8 H8B 109.5
H8A C8 H8B 109.5
C25 C8 H8C 109.5
H8A C8 H8C 109.5
H8B C8 H8C 109.5
C25 C9 H9A 109.5
C25 C9 H9B 109.5
H9A C9 H9B 109.5
C25 C9 H9C 109.5
H9A C9 H9C 109.5
H9B C9 H9C 109.5
O4 C10 C12 128.9(3)
O4 C10 C11 112.9(3)
C12 C10 C11 118.2(3)
C24 C11' H11A 109.5
C24 C11' H11B 109.5
H11A C11' H11B 109.5
C24 C11' H11C 109.5
H11A C11' H11C 109.5
H11B C11' H11C 109.5
F8' C11 F9' 108.1(11)
F8' C11 F8 61.8(10)
F9' C11 F8 125.2(11)
F8' C11 F9 49.4(9)
F9' C11 F9 68.4(11)
F8 C11 F9 108.4(10)
F8' C11 F7 135.7(8)
F9' C11 F7 45.6(11)
F8 C11 F7 101.4(9)
F9 C11 F7 113.0(10)
F8' C11 F7' 99.0(11)
F9' C11 F7' 113.1(14)
F8 C11 F7' 37.3(8)
F9 C11 F7' 141.8(9)
F7 C11 F7' 72.3(10)
F8' C11 C10 114.3(5)
F9' C11 C10 117.4(8)
F8 C11 C10 114.9(5)
F9 C11 C10 109.1(6)
F7 C11 C10 109.9(7)
F7' C11 C10 103.5(8)
C10 C12 C13 122.5(3)
C10 C12 H12A 118.8
C13 C12 H12A 118.8
O3 C13 C12 128.5(3)
O3 C13 C14 113.9(4)
C12 C13 C14 117.7(4)
F10' C14 F12 59.2(13)
F10' C14 F10 46(2)
F12 C14 F10 103.6(14)
F10' C14 F11' 109(2)
F12 C14 F11' 134.1(8)
F10 C14 F11' 70.4(11)
F10' C14 F12' 110.9(16)
F12 C14 F12' 54.6(9)
F10 C14 F12' 143.5(9)
F11' C14 F12' 102.8(12)
F10' C14 F11 130.8(12)
F12 C14 F11 113.9(11)
F10 C14 F11 104.8(17)
F11' C14 F11 36.6(13)
F12' C14 F11 67.7(11)
F10' C14 C13 114.8(8)
F12 C14 C13 114.8(6)
F10 C14 C13 107.2(9)
F11' C14 C13 110.2(8)
F12' C14 C13 108.6(8)
F11 C14 C13 111.4(10)
O9 C15 C25 112.7(3)
O9 C15 H15A 109.1
C25 C15 H15A 109.1
O9 C15 H15B 109.1
C25 C15 H15B 109.1
H15A C15 H15B 107.8
C17 C16 H16A 109.5
C17 C16 H16B 109.5
H16A C16 H16B 109.5
C17 C16 H16C 109.5
H16A C16 H16C 109.5
H16B C16 H16C 109.5
C17 C16' H16D 109.5
C17 C16' H16E 109.5
H16D C16' H16E 109.5
C17 C16' H16F 109.5
H16D C16' H16F 109.5
H16E C16' H16F 109.5
C16' C17 O7 113.3(14)
C16' C17 C16 6(2)
O7 C17 C16 108.0(9)
C16' C17 H17A 110.2
O7 C17 H17A 110.1
C16 C17 H17A 110.1
C16' C17 H17B 104.5
O7 C17 H17B 110.1
C16 C17 H17B 110.1
H17A C17 H17B 108.4
N2 C19 C20 123.3(3)
N2 C19 H19A 118.3
C20 C19 H19A 118.3
C21 C20 C19 118.8(3)
C21 C20 H20A 120.6
C19 C20 H20A 120.6
C22 C21 C20 118.6(3)
C22 C21 H21A 120.7
C20 C21 H21A 120.7
C21 C22 C23 120.4(3)
C21 C22 H22A 119.8
C23 C22 H22A 119.8
N2 C23 C22 121.0(3)
N2 C23 C24 119.1(2)
C22 C23 C24 119.9(3)
O8 C24 C23 102.8(2)
O8 C24 C11' 114.2(2)
C23 C24 C11' 113.0(2)
O8 C24 H24A 108.9
C23 C24 H24A 108.9
C11' C24 H24A 108.9
N1 C25 C15 115.2(3)
N1 C25 C9 108.8(3)
C15 C25 C9 110.5(3)
N1 C25 C8 106.7(3)
C15 C25 C8 107.6(3)
C9 C25 C8 107.8(3)
C27 C26 C29 107.0(4)
C27 C26 C28 108.2(5)
C29 C26 C28 110.2(5)
C27 C26 Si1 110.1(3)
C29 C26 Si1 110.7(4)
C28 C26 Si1 110.5(3)
C26 C27 H27A 109.5
C26 C27 H27B 109.5
H27A C27 H27B 109.5
C26 C27 H27C 109.5
H27A C27 H27C 109.5
H27B C27 H27C 109.5
C26 C28 H28A 109.5
C26 C28 H28B 109.5
H28A C28 H28B 109.5
C26 C28 H28C 109.5
H28A C28 H28C 109.5
H28B C28 H28C 109.5
C26 C29 H29A 109.5
C26 C29 H29B 109.5
H29A C29 H29B 109.5
C26 C29 H29C 109.5
H29A C29 H29C 109.5
H29B C29 H29C 109.5
Si1 C30 H30A 109.5
Si1 C30 H30B 109.5
H30A C30 H30B 109.5
Si1 C30 H30C 109.5
H30A C30 H30C 109.5
H30B C30 H30C 109.5
Si1 C31 H31A 109.5
Si1 C31 H31B 109.5
H31A C31 H31B 109.5
Si1 C31 H31C 109.5
H31A C31 H31C 109.5
H31B C31 H31C 109.5
N1 C32 C33 113.2(2)
N1 C32 P1 112.32(17)
C33 C32 P1 113.68(19)
N1 C32 H32A 105.6
C33 C32 H32A 105.6
P1 C32 H32A 105.6
C36 C33 C6 107.5(4)
C36 C33 C7 107.6(4)
C6 C33 C7 107.2(4)
C36 C33 C32 111.6(3)
C6 C33 C32 114.7(2)
C7 C33 C32 107.8(3)
C35 C34 O6 114.1(4)
C35 C34 H34A 108.7
O6 C34 H34A 108.7
C35 C34 H34B 108.7
O6 C34 H34B 108.7
H34A C34 H34B 107.6
C34 C35 H35A 109.5
C34 C35 H35B 109.5
H35A C35 H35B 109.5
C34 C35 H35C 109.5
H35A C35 H35C 109.5
H35B C35 H35C 109.5
C33 C36 H36A 109.5
C33 C36 H36B 109.5
H36A C36 H36B 109.5
C33 C36 H36C 109.5
H36A C36 H36C 109.5
H36B C36 H36C 109.5

loop_
_geom_bond_atom_site_label_1
_geom_bond_atom_site_label_2
_geom_bond_distance
Zn1 O5 2.0183(19)
Zn1 O4 2.0826(19)
Zn1 O3 2.109(2)
Zn1 O1 2.124(2)
Zn1 O2 2.1252(19)
Zn1 N2 2.131(2)
P1 O5 1.4738(19)
P1 O7 1.560(2)
P1 O6 1.5653(19)
P1 C32 1.825(2)
Si1 O9 1.650(2)
Si1 C31 1.861(5)
Si1 C30 1.865(5)
Si1 C26 1.869(5)
N1 O8 1.463(3)
N1 C32 1.487(3)
N1 C25 1.511(4)
N2 C23 1.344(3)
N2 C19 1.345(4)
O1 C1 1.249(4)
O2 C3 1.250(3)
O3 C13 1.238(4)
O4 C10 1.253(4)
O6 C34 1.451(4)
O7 C17 1.438(4)
O8 C24 1.449(3)
O9 C15 1.420(4)
C1 C2 1.378(5)
C1 C5 1.527(5)
C2 C3 1.390(5)
C2 H2A 0.9300
C3 C4 1.530(5)
C4 F3' 1.232(15)
C4 F3 1.257(8)
C4 F2 1.264(11)
C4 F2' 1.295(13)
C4 F1 1.326(8)
C4 F1' 1.300(14)
C5 F6' 1.151(9)
C5 F4 1.197(12)
C5 F5 1.281(15)
C5 F5' 1.356(18)
C5 F4' 1.415(16)
C5 F6 1.476(14)
C6 C33 1.512(6)
C6 H6A 0.9600
C6 H6B 0.9600
C6 H6C 0.9600
C7 C33 1.516(6)
C7 H7A 0.9600
C7 H7B 0.9600
C7 H7C 0.9600
C8 C25 1.550(5)
C8 H8A 0.9600
C8 H8B 0.9600
C8 H8C 0.9600
C9 C25 1.537(5)
C9 H9A 0.9600
C9 H9B 0.9600
C9 H9C 0.9600
C10 C12 1.377(5)
C10 C11 1.533(5)
C11' C24 1.519(4)
C11' H11A 0.9600
C11' H11B 0.9600
C11' H11C 0.9600
C11 F8' 1.281(14)
C11 F9' 1.260(11)
C11 F8 1.275(10)
C11 F9 1.305(12)
C11 F7 1.346(10)
C11 F7' 1.395(18)
C12 C13 1.381(5)
C12 H12A 0.9300
C13 C14 1.536(5)
C14 F10' 1.186(14)
C14 F12 1.229(12)
C14 F10 1.341(19)
C14 F11' 1.317(15)
C14 F12' 1.339(13)
C14 F11 1.343(18)
C15 C25 1.516(5)
C15 H15A 0.9700
C15 H15B 0.9700
C16 C17 1.502(14)
C16 H16A 0.9600
C16 H16B 0.9600
C16 H16C 0.9600
C16' C17 1.38(3)
C16' H16D 0.9600
C16' H16E 0.9600
C16' H16F 0.9600
C17 H17A 0.9700
C17 H17B 0.9700
C19 C20 1.378(4)
C19 H19A 0.9300
C20 C21 1.371(5)
C20 H20A 0.9300
C21 C22 1.370(5)
C21 H21A 0.9300
C22 C23 1.392(4)
C22 H22A 0.9300
C23 C24 1.507(4)
C24 H24A 0.9800
C26 C27 1.540(6)
C26 C29 1.548(6)
C26 C28 1.550(7)
C27 H27A 0.9600
C27 H27B 0.9600
C27 H27C 0.9600
C28 H28A 0.9600
C28 H28B 0.9600
C28 H28C 0.9600
C29 H29A 0.9600
C29 H29B 0.9600
C29 H29C 0.9600
C30 H30A 0.9600
C30 H30B 0.9600
C30 H30C 0.9600
C31 H31A 0.9600
C31 H31B 0.9600
C31 H31C 0.9600
C32 C33 1.598(4)
C32 H32A 0.9800
C33 C36 1.511(5)
C34 C35 1.370(7)
C34 H34A 0.9700
C34 H34B 0.9700
C35 H35A 0.9600
C35 H35B 0.9600
C35 H35C 0.9600
C36 H36A 0.9600
C36 H36B 0.9600
C36 H36C 0.9600

loop_
_geom_torsion_atom_site_label_1
_geom_torsion_atom_site_label_2
_geom_torsion_atom_site_label_3
_geom_torsion_atom_site_label_4
_geom_torsion
O5 Zn1 N2 C23 -40.5(2)
O4 Zn1 N2 C23 61.9(2)
O3 Zn1 N2 C23 89.3(14)
O1 Zn1 N2 C23 149.3(2)
O2 Zn1 N2 C23 -127.3(2)
O5 Zn1 N2 C19 133.23(19)
O4 Zn1 N2 C19 -124.42(19)
O3 Zn1 N2 C19 -97.0(14)
O1 Zn1 N2 C19 -37.0(2)
O2 Zn1 N2 C19 46.4(2)
O5 Zn1 O1 C1 16.1(6)
O4 Zn1 O1 C1 -141.4(3)
O3 Zn1 O1 C1 -55.7(3)
O2 Zn1 O1 C1 29.3(3)
N2 Zn1 O1 C1 127.2(3)
O5 Zn1 O2 C3 145.6(3)
O4 Zn1 O2 C3 12.8(5)
O3 Zn1 O2 C3 55.3(3)
O1 Zn1 O2 C3 -32.0(2)
N2 Zn1 O2 C3 -122.7(2)
O5 Zn1 O3 C13 113.9(3)
O4 Zn1 O3 C13 11.6(3)
O1 Zn1 O3 C13 -76.0(3)
O2 Zn1 O3 C13 -159.5(3)
N2 Zn1 O3 C13 -16.0(15)
O5 Zn1 O4 C10 -99.1(3)
O3 Zn1 O4 C10 -10.0(3)
O1 Zn1 O4 C10 76.8(3)
O2 Zn1 O4 C10 32.4(5)
N2 Zn1 O4 C10 168.4(3)
O7 P1 O5 Zn1 -22.2(9)
O6 P1 O5 Zn1 -138.8(9)
C32 P1 O5 Zn1 106.6(9)
O4 Zn1 O5 P1 -120.5(9)
O3 Zn1 O5 P1 153.9(9)
O1 Zn1 O5 P1 82.4(10)
O2 Zn1 O5 P1 69.3(9)
N2 Zn1 O5 P1 -28.6(9)
O5 P1 O6 C34 54.3(3)
O7 P1 O6 C34 -67.7(3)
C32 P1 O6 C34 178.8(3)
O5 P1 O7 C17 8.2(3)
O6 P1 O7 C17 130.2(2)
C32 P1 O7 C17 -124.0(3)
C32 N1 O8 C24 97.7(2)
C25 N1 O8 C24 -137.5(2)
C31 Si1 O9 C15 -53.5(4)
C30 Si1 O9 C15 66.7(4)
C26 Si1 O9 C15 -173.1(3)
Zn1 O1 C1 C2 -20.3(5)
Zn1 O1 C1 C5 159.1(3)
O1 C1 C2 C3 -0.9(6)
C5 C1 C2 C3 179.7(4)
Zn1 O2 C3 C2 25.8(5)
Zn1 O2 C3 C4 -152.9(3)
C1 C2 C3 O2 -2.2(6)
C1 C2 C3 C4 176.5(4)
O2 C3 C4 F3' -70(2)
C2 C3 C4 F3' 111(2)
O2 C3 C4 F3 -24.3(12)
C2 C3 C4 F3 156.8(11)
O2 C3 C4 F2 99.9(13)
C2 C3 C4 F2 -78.9(13)
O2 C3 C4 F2' 51.7(17)
C2 C3 C4 F2' -127.2(17)
O2 C3 C4 F1 -144.1(10)
C2 C3 C4 F1 37.0(11)
O2 C3 C4 F1' 162(2)
C2 C3 C4 F1' -17(2)
O1 C1 C5 F6' 38(2)
C2 C1 C5 F6' -142(2)
O1 C1 C5 F4 -154.0(19)
C2 C1 C5 F4 25(2)
O1 C1 C5 F5 -20.0(17)
C2 C1 C5 F5 159.4(16)
O1 C1 C5 F5' 176.3(12)
C2 C1 C5 F5' -4.3(13)
O1 C1 C5 F4' -79.5(18)
C2 C1 C5 F4' 100.0(18)
O1 C1 C5 F6 85.6(9)
C2 C1 C5 F6 -94.9(8)
Zn1 O4 C10 C12 5.5(5)
Zn1 O4 C10 C11 -175.0(3)
O4 C10 C11 F8' -16.9(19)
C12 C10 C11 F8' 162.7(19)
O4 C10 C11 F9' -145(2)
C12 C10 C11 F9' 35(2)
O4 C10 C11 F8 51.9(13)
C12 C10 C11 F8 -128.5(13)
O4 C10 C11 F9 -70.1(17)
C12 C10 C11 F9 109.4(17)
O4 C10 C11 F7 165.5(12)
C12 C10 C11 F7 -15.0(13)
O4 C10 C11 F7' 89.7(15)
C12 C10 C11 F7' -90.8(15)
O4 C10 C12 C13 2.8(7)
C11 C10 C12 C13 -176.6(4)
Zn1 O3 C13 C12 -8.7(6)
Zn1 O3 C13 C14 170.3(3)
C10 C12 C13 O3 -1.0(7)
C10 C12 C13 C14 -180.0(4)
O3 C13 C14 F10' -38(3)
C12 C13 C14 F10' 141(3)
O3 C13 C14 F12 28(2)
C12 C13 C14 F12 -153(2)
O3 C13 C14 F10 -86.6(14)
C12 C13 C14 F10 92.5(14)
O3 C13 C14 F11' -161.6(12)
C12 C13 C14 F11' 17.6(13)
O3 C13 C14 F12' 86.6(18)
C12 C13 C14 F12' -94.3(18)
O3 C13 C14 F11 159(2)
C12 C13 C14 F11 -22(2)
Si1 O9 C15 C25 -150.5(2)
P1 O7 C17 C16' -121.4(13)
P1 O7 C17 C16 -125.1(9)
C23 N2 C19 C20 0.9(4)
Zn1 N2 C19 C20 -173.4(2)
N2 C19 C20 C21 0.5(5)
C19 C20 C21 C22 -0.9(5)
C20 C21 C22 C23 0.0(5)
C19 N2 C23 C22 -1.8(4)
Zn1 N2 C23 C22 171.7(2)
C19 N2 C23 C24 178.8(2)
Zn1 N2 C23 C24 -7.7(3)
C21 C22 C23 N2 1.4(5)
C21 C22 C23 C24 -179.2(3)
N1 O8 C24 C23 -179.28(18)
N1 O8 C24 C11' 57.9(3)
N2 C23 C24 O8 106.6(2)
C22 C23 C24 O8 -72.8(3)
N2 C23 C24 C11' -129.8(3)
C22 C23 C24 C11' 50.8(4)
O8 N1 C25 C15 -58.3(3)
C32 N1 C25 C15 61.8(4)
O8 N1 C25 C9 177.1(3)
C32 N1 C25 C9 -62.8(3)
O8 N1 C25 C8 61.0(3)
C32 N1 C25 C8 -178.9(3)
O9 C15 C25 N1 -76.8(4)
O9 C15 C25 C9 47.0(4)
O9 C15 C25 C8 164.4(3)
O9 Si1 C26 C27 64.8(4)
C31 Si1 C26 C27 -53.7(4)
C30 Si1 C26 C27 -176.7(4)
O9 Si1 C26 C29 -177.1(4)
C31 Si1 C26 C29 64.5(4)
C30 Si1 C26 C29 -58.5(5)
O9 Si1 C26 C28 -54.8(4)
C31 Si1 C26 C28 -173.2(4)
C30 Si1 C26 C28 63.8(5)
O8 N1 C32 C33 -121.9(2)
C25 N1 C32 C33 119.7(3)
O8 N1 C32 P1 8.5(3)
C25 N1 C32 P1 -109.9(2)
O5 P1 C32 N1 -69.2(2)
O7 P1 C32 N1 60.8(2)
O6 P1 C32 N1 169.12(19)
O5 P1 C32 C33 60.9(2)
O7 P1 C32 C33 -169.1(2)
O6 P1 C32 C33 -60.8(2)
N1 C32 C33 C36 -22.6(5)
P1 C32 C33 C36 -152.2(4)
N1 C32 C33 C6 100.1(4)
P1 C32 C33 C6 -29.6(4)
N1 C32 C33 C7 -140.6(3)
P1 C32 C33 C7 89.7(4)
P1 O6 C34 C35 -118.1(5)
